data_4349083
loop_
_publ_author_name
'Barman, Suman K.'
'Lloret, Francesc'
'Mukherjee, Rabindranath'

_publ_section_title
;
 A Bioinspired Dinickel(II) Hydrolase: Solvent Vapor-Induced Hydrolysis of
 Carboxyesters under Ambient Conditions.
;
_journal_issue 24
_journal_name_full 'Inorganic chemistry'
_journal_page_first 12696
_journal_page_last 12706
_journal_paper_doi 10.1021/acs.inorgchem.6b01895
_journal_volume 55
_journal_year 2016
_chemical_formula_moiety 'C35 H47 Br2 Cl0 N4 Ni2 O7'
_chemical_formula_sum 'C35 H47 Br2 Cl0 N4 Ni2 O7'
_chemical_formula_weight 913.00
_space_group_crystal_system trigonal
_space_group_IT_number 154
_space_group_name_Hall 'P 32 2"'
_space_group_name_H-M_alt 'P 32 2 1'
_atom_sites_solution_hydrogens geom
_atom_sites_solution_primary direct
_atom_sites_solution_secondary difmap
_audit_creation_method SHELXL-2016/4
_cell_angle_alpha 90
_cell_angle_beta 90
_cell_angle_gamma 120
_cell_formula_units_Z 6
_cell_length_a 18.464(3)
_cell_length_b 18.464(3)
_cell_length_c 28.985(7)
_cell_measurement_reflns_used 10521
_cell_measurement_temperature 100(2)
_cell_measurement_theta_max 25.498
_cell_measurement_theta_min 1.454
_cell_volume 8558(3)
_computing_cell_refinement 'Bruker SMART'
_computing_data_collection 'Bruker SMART APEX'
_computing_data_reduction 'Bruker SAINT PLUS'
_computing_molecular_graphics 'Ortep-3 for Windows (Farrugia, 1997)'
_computing_publication_material 'WinGX publication routines (Farrugia, 1999)'
_computing_structure_refinement 'SHELXL-2016/4 (Sheldrick, 2016)'
_computing_structure_solution 'SIR97(Altomare, et. al. 1999)'
_diffrn_ambient_temperature 100(2)
_diffrn_measured_fraction_theta_full 1.000
_diffrn_measured_fraction_theta_max 1.000
_diffrn_measurement_device_type 'CCD area detector'
_diffrn_measurement_method 'phi and omega scans'
_diffrn_radiation_type MoK\a
_diffrn_radiation_wavelength 0.71073
_diffrn_reflns_av_R_equivalents 0.1318
_diffrn_reflns_av_unetI/netI 0.1540
_diffrn_reflns_Laue_measured_fraction_full 1.000
_diffrn_reflns_Laue_measured_fraction_max 1.000
_diffrn_reflns_limit_h_max 21
_diffrn_reflns_limit_h_min -21
_diffrn_reflns_limit_k_max 16
_diffrn_reflns_limit_k_min -22
_diffrn_reflns_limit_l_max 35
_diffrn_reflns_limit_l_min -33
_diffrn_reflns_number 30898
_diffrn_reflns_point_group_measured_fraction_full 0.991
_diffrn_reflns_point_group_measured_fraction_max 0.989
_diffrn_reflns_theta_full 25.242
_diffrn_reflns_theta_max 25.498
_diffrn_reflns_theta_min 1.454
_diffrn_source 'fine-focus sealed tube'
_exptl_absorpt_coefficient_mu 2.095
_exptl_absorpt_correction_T_max 0.811
_exptl_absorpt_correction_T_min 0.693
_exptl_absorpt_correction_type empirical
_exptl_absorpt_process_details SADABS
_exptl_crystal_colour green
_exptl_crystal_density_diffrn 1.063
_exptl_crystal_density_method 'not measured'
_exptl_crystal_description block
_exptl_crystal_F_000 2802
_exptl_crystal_size_max 0.25
_exptl_crystal_size_mid 0.15
_exptl_crystal_size_min 0.10
_platon_squeeze_details
;
;
_refine_diff_density_max 1.691
_refine_diff_density_min -0.628
_refine_diff_density_rms 0.187
_refine_ls_abs_structure_details
;
 Flack x determined using 1489 quotients [(I+)-(I-)]/[(I+)+(I-)]
 (Parsons, Flack and Wagner, Acta Cryst. B69 (2013) 249-259).
;
_refine_ls_abs_structure_Flack -0.01(2)
_refine_ls_extinction_coef 0.0023(4)
_refine_ls_extinction_expression Fc^*^=kFc[1+0.001xFc^2^\l^3^/sin(2\q)]^-1/4^
_refine_ls_extinction_method 'SHELXL-2016/4 (Sheldrick 2016)'
_refine_ls_goodness_of_fit_ref 0.871
_refine_ls_hydrogen_treatment mixed
_refine_ls_matrix_type full
_refine_ls_number_parameters 464
_refine_ls_number_reflns 10521
_refine_ls_number_restraints 0
_refine_ls_restrained_S_all 0.871
_refine_ls_R_factor_all 0.1371
_refine_ls_R_factor_gt 0.0849
_refine_ls_shift/su_max 0.010
_refine_ls_shift/su_mean 0.000
_refine_ls_structure_factor_coef Fsqd
_refine_ls_weighting_details 'w=1/[\s^2^(Fo^2^)+(0.1361P)^2^] where P=(Fo^2^+2Fc^2^)/3'
_refine_ls_weighting_scheme calc
_refine_ls_wR_factor_gt 0.2079
_refine_ls_wR_factor_ref 0.2350
_reflns_Friedel_coverage 0.802
_reflns_Friedel_fraction_full 0.980
_reflns_Friedel_fraction_max 0.976
_reflns_number_gt 4871
_reflns_number_total 10521
_reflns_threshold_expression 'I > 2\s(I)'
_cod_data_source_file ic6b01895_si_002.cif
_cod_data_source_block shelx_(CCDC_1496742)
_cod_database_code 4349083
_shelx_shelxl_version_number 2016/4
_shelx_space_group_comment
;
The symmetry employed for this shelxl refinement is uniquely defined
by the following loop, which should always be used as a source of
symmetry information in preference to the above space-group names.
They are only intended as comments.
;

loop_
_space_group_symop_operation_xyz
'x, y, z'
'-y, x-y, z+2/3'
'-x+y, -x, z+1/3'
'x-y, -y, -z+1/3'
'-x, -x+y, -z+2/3'
'y, x, -z'

loop_
_atom_site_label
_atom_site_type_symbol
_atom_site_fract_x
_atom_site_fract_y
_atom_site_fract_z
_atom_site_U_iso_or_equiv
_atom_site_adp_type
_atom_site_occupancy
_atom_site_site_symmetry_order
_atom_site_calc_flag
_atom_site_refinement_flags_posn
_atom_site_refinement_flags_adp
_atom_site_refinement_flags_occupancy
NI1 Ni 0.10126(12) 0.46249(12) 0.81524(5) 0.0538(5) Uani 1 1 d . . .
NI2 Ni 0.63892(13) 0.10113(12) 0.64855(5) 0.0536(5) Uani 1 1 d . . .
BR1 Br 0.57271(11) 0.67792(14) 0.83732(6) 0.0835(7) Uani 1 1 d . . .
BR2 Br 0.89459(12) 0.57268(11) 0.67065(6) 0.0842(7) Uani 1 1 d . . .
O1 O 0.000000 0.4704(9) 0.833333 0.062(4) Uani 1 2 d S T P
O4 O 0.0988(7) 0.4129(7) 0.8795(3) 0.063(3) Uani 1 1 d . . .
O2 O 0.2031(7) 0.4398(7) 0.8093(3) 0.063(3) Uani 1 1 d . . .
H2 H 0.188250 0.385294 0.801299 0.075 Uiso 1 1 calc R U .
O7 O 0.6840(7) 0.0980(7) 0.7132(3) 0.064(3) Uani 1 1 d . . .
O6 O 0.7618(7) 0.2020(6) 0.6421(3) 0.061(3) Uani 1 1 d . . .
H6 H 0.800983 0.187000 0.633441 0.073 Uiso 1 1 calc R U .
O5 O 0.5276(9) 0.000000 0.666667 0.062(4) Uani 1 2 d S T P
O8 O 0.6861(7) 0.0353(7) 0.6172(3) 0.062(3) Uani 1 1 d . . .
O3 O 0.0355(7) 0.3489(7) 0.7844(3) 0.062(3) Uani 1 1 d . . .
C28 C 0.5514(10) 0.0483(9) 0.5522(4) 0.059(4) Uani 1 1 d . . .
H28A H 0.531489 0.063837 0.525495 0.089 Uiso 1 1 calc R U .
H28B H 0.504636 0.006359 0.569294 0.089 Uiso 1 1 calc R U .
H28C H 0.586509 0.026450 0.542669 0.089 Uiso 1 1 calc R U .
N4 N 0.6018(9) 0.1256(8) 0.5829(4) 0.063(3) Uani 1 1 d . . .
C4 C 0.0684(10) 0.6156(11) 0.8500(5) 0.063(4) Uani 1 1 d . . .
C23 C 0.4520(10) 0.0682(9) 0.6849(5) 0.054(4) Uani 1 1 d . . .
N2 N 0.1251(8) 0.5231(8) 0.7484(3) 0.060(3) Uani 1 1 d . . .
C31 C 0.7779(10) 0.4003(10) 0.6803(5) 0.061(4) Uani 1 1 d . . .
H31 H 0.745589 0.417605 0.696355 0.074 Uiso 1 1 calc R U .
N3 N 0.6011(7) 0.1838(8) 0.6715(3) 0.057(3) Uani 1 1 d . . .
N1 N 0.1841(8) 0.5832(8) 0.8379(3) 0.060(4) Uani 1 1 d . . .
C12 C 0.4007(10) 0.6207(11) 0.8465(5) 0.061(4) Uani 1 1 d . . .
H12 H 0.418139 0.670402 0.862493 0.073 Uiso 1 1 calc R U .
C25 C 0.5772(9) 0.2205(8) 0.6325(4) 0.048(3) Uani 1 1 d . . .
H25A H 0.535254 0.233950 0.642597 0.058 Uiso 1 1 calc R U .
H25B H 0.625755 0.271555 0.621872 0.058 Uiso 1 1 calc R U .
C33 C 0.9004(12) 0.4323(11) 0.6397(6) 0.078(6) Uani 1 1 d . . .
H33 H 0.952994 0.471521 0.628820 0.093 Uiso 1 1 calc R U .
C19 C 0.000000 0.5464(12) 0.833333 0.050(5) Uani 1 2 d S T P
C37 C 0.6931(11) 0.0399(11) 0.7280(5) 0.060(4) Uani 1 1 d . . .
C30 C 0.7483(10) 0.3161(10) 0.6745(5) 0.057(4) Uani 1 1 d . . .
C9 C 0.0506(9) 0.4992(10) 0.7200(4) 0.058(4) Uani 1 1 d . . .
H9A H 0.065697 0.535286 0.693646 0.087 Uiso 1 1 calc R U .
H9B H 0.009563 0.504157 0.737945 0.087 Uiso 1 1 calc R U .
H9C H 0.027746 0.442328 0.709952 0.087 Uiso 1 1 calc R U .
C29 C 0.6685(9) 0.2527(10) 0.6997(5) 0.054(4) Uani 1 1 d . . .
H29A H 0.684414 0.227207 0.723948 0.065 Uiso 1 1 calc R U .
H29B H 0.644725 0.283175 0.714419 0.065 Uiso 1 1 calc R U .
C20 C 0.2209(12) 0.000000 0.666667 0.087(8) Uani 1 2 d S T P
H20A H 0.178724 -0.049701 0.651723 0.130 Uiso 0.5 1 calc R U P
H20B H 0.227729 0.048309 0.650394 0.130 Uiso 0.5 1 calc R U P
H20C H 0.204270 0.001392 0.697883 0.130 Uiso 0.5 1 calc R U P
C14 C 0.4298(11) 0.5308(12) 0.8051(5) 0.069(5) Uani 1 1 d . . .
H14 H 0.469103 0.518705 0.792938 0.082 Uiso 1 1 calc R U .
C10 C 0.2539(10) 0.5836(10) 0.8658(5) 0.059(4) Uani 1 1 d . . .
H10A H 0.284895 0.637649 0.880767 0.070 Uiso 1 1 calc R U .
H10B H 0.228417 0.541966 0.889917 0.070 Uiso 1 1 calc R U .
C22 C 0.3769(10) 0.0650(11) 0.6860(6) 0.071(5) Uani 1 1 d . . .
H22 H 0.374244 0.108718 0.700325 0.085 Uiso 1 1 calc R U .
C6 C 0.2200(9) 0.6426(10) 0.7990(5) 0.058(4) Uani 1 1 d . . .
H6A H 0.271632 0.645759 0.788828 0.070 Uiso 1 1 calc R U .
H6B H 0.232658 0.697900 0.808775 0.070 Uiso 1 1 calc R U .
C5 C 0.1404(10) 0.6126(11) 0.8713(5) 0.064(4) Uani 1 1 d . . .
H5A H 0.120594 0.575253 0.897652 0.077 Uiso 1 1 calc R U .
H5B H 0.180571 0.667996 0.882457 0.077 Uiso 1 1 calc R U .
C17 C 0.0596(10) 0.3082(11) 0.9366(5) 0.069(4) Uani 1 1 d . . .
H17A H 0.116859 0.341886 0.945999 0.104 Uiso 1 1 calc R U .
H17B H 0.048950 0.253518 0.928103 0.104 Uiso 1 1 calc R U .
H17C H 0.023526 0.303645 0.961661 0.104 Uiso 1 1 calc R U .
C16 C 0.2898(10) 0.4944(10) 0.8156(5) 0.058(4) Uani 1 1 d . . .
C35 C 0.7959(9) 0.2918(10) 0.6490(4) 0.054(4) Uani 1 1 d . . .
C26 C 0.5435(10) 0.1584(9) 0.5945(5) 0.058(4) Uani 1 1 d . . .
H26A H 0.535490 0.184221 0.567288 0.069 Uiso 1 1 calc R U .
H26B H 0.489500 0.112088 0.603444 0.069 Uiso 1 1 calc R U .
C36 C 0.7504(11) 0.0569(11) 0.7685(6) 0.075(5) Uani 1 1 d . . .
H36A H 0.795771 0.048662 0.759443 0.113 Uiso 1 1 calc R U .
H36B H 0.719797 0.019343 0.793179 0.113 Uiso 1 1 calc R U .
H36C H 0.772103 0.113552 0.778577 0.113 Uiso 1 1 calc R U .
C32 C 0.8544(13) 0.4597(12) 0.6628(6) 0.078(5) Uani 1 1 d . . .
C24 C 0.5279(9) 0.1408(9) 0.7053(4) 0.051(4) Uani 1 1 d . . .
H24A H 0.545824 0.121660 0.731820 0.061 Uiso 1 1 calc R U .
H24B H 0.513214 0.181492 0.716170 0.061 Uiso 1 1 calc R U .
C7 C 0.1586(10) 0.6134(10) 0.7602(5) 0.066(4) Uani 1 1 d . . .
H7A H 0.185399 0.647198 0.733099 0.079 Uiso 1 1 calc R U .
H7B H 0.112361 0.621695 0.768474 0.079 Uiso 1 1 calc R U .
C15 C 0.3487(10) 0.4752(10) 0.7968(5) 0.057(4) Uani 1 1 d . . .
H15 H 0.332492 0.426915 0.779614 0.069 Uiso 1 1 calc R U .
C34 C 0.8717(11) 0.3476(11) 0.6318(6) 0.076(5) Uani 1 1 d . . .
H34 H 0.903519 0.330268 0.615296 0.092 Uiso 1 1 calc R U .
C27 C 0.6740(10) 0.1891(10) 0.5552(5) 0.064(4) Uani 1 1 d . . .
H27A H 0.654049 0.197696 0.526230 0.096 Uiso 1 1 calc R U .
H27B H 0.712612 0.169604 0.549591 0.096 Uiso 1 1 calc R U .
H27C H 0.701696 0.240949 0.571849 0.096 Uiso 1 1 calc R U .
C18 C 0.0422(12) 0.3503(12) 0.8940(5) 0.065(4) Uani 1 1 d . . .
C13 C 0.4605(12) 0.6051(13) 0.8304(6) 0.079(5) Uani 1 1 d . . .
C11 C 0.3152(9) 0.5675(10) 0.8409(5) 0.056(4) Uani 1 1 d . . .
C21 C 0.3027(17) 0.000000 0.666667 0.113(11) Uani 1 2 d S T P
C38 C 0.4541(11) 0.000000 0.666667 0.040(4) Uani 1 2 d S T P
C8 C 0.1878(10) 0.5152(11) 0.7215(5) 0.069(5) Uani 1 1 d . . .
H8A H 0.169209 0.457118 0.716474 0.103 Uiso 1 1 calc R U .
H8B H 0.239822 0.540617 0.738047 0.103 Uiso 1 1 calc R U .
H8C H 0.195631 0.542753 0.692301 0.103 Uiso 1 1 calc R U .
C3 C 0.0692(11) 0.6893(11) 0.8513(5) 0.065(4) Uani 1 1 d . . .
H3 H 0.114917 0.736163 0.863941 0.079 Uiso 1 1 calc R U .
C1 C 0.000000 0.7797(15) 0.833333 0.094(9) Uani 1 2 d S T P
H1A H 0.007073 0.800548 0.864315 0.141 Uiso 0.5 1 calc R U P
H1B H -0.052172 0.770926 0.821222 0.141 Uiso 0.5 1 calc R U P
H1C H 0.045100 0.819562 0.814464 0.141 Uiso 0.5 1 calc R U P
C2 C 0.000000 0.6956(17) 0.833333 0.105(10) Uani 1 2 d S T P

loop_
_atom_site_aniso_label
_atom_site_aniso_U_11
_atom_site_aniso_U_22
_atom_site_aniso_U_33
_atom_site_aniso_U_23
_atom_site_aniso_U_13
_atom_site_aniso_U_12
NI1 0.0618(12) 0.0716(14) 0.0253(8) 0.0001(8) 0.0006(8) 0.0314(11)
NI2 0.0699(13) 0.0611(12) 0.0257(8) 0.0000(8) 0.0005(8) 0.0297(11)
BR1 0.0591(11) 0.1140(17) 0.0699(11) 0.0205(10) 0.0014(9) 0.0378(11)
BR2 0.0973(15) 0.0619(11) 0.0654(11) 0.0068(8) -0.0182(9) 0.0188(10)
O1 0.071(10) 0.093(9) 0.015(6) -0.004(3) -0.008(6) 0.036(5)
O4 0.073(7) 0.058(7) 0.039(5) 0.010(5) 0.013(5) 0.019(6)
O2 0.072(8) 0.078(8) 0.035(5) -0.008(5) -0.012(5) 0.034(6)
O7 0.089(8) 0.074(7) 0.026(5) 0.002(4) -0.001(5) 0.039(7)
O6 0.087(8) 0.066(7) 0.039(5) -0.002(5) 0.004(5) 0.045(6)
O5 0.082(9) 0.072(11) 0.030(7) -0.005(7) -0.002(3) 0.036(5)
O8 0.078(8) 0.067(8) 0.040(5) 0.001(5) 0.008(5) 0.036(6)
O3 0.073(8) 0.080(7) 0.025(5) 0.003(4) 0.003(5) 0.032(6)
C28 0.074(11) 0.060(10) 0.040(8) 0.015(7) -0.005(7) 0.031(9)
N4 0.090(10) 0.056(8) 0.037(7) -0.002(6) 0.005(6) 0.032(8)
C4 0.064(11) 0.061(11) 0.058(9) 0.009(8) -0.008(8) 0.026(9)
C23 0.069(12) 0.046(9) 0.046(8) 0.007(7) -0.001(7) 0.029(9)
N2 0.067(9) 0.072(9) 0.022(5) -0.006(5) 0.005(5) 0.020(7)
C31 0.059(11) 0.059(11) 0.050(8) 0.009(7) 0.010(8) 0.017(9)
N3 0.068(8) 0.072(9) 0.011(5) 0.004(5) 0.002(5) 0.020(7)
N1 0.083(9) 0.106(10) 0.007(4) 0.002(5) -0.003(5) 0.060(8)
C12 0.065(11) 0.075(11) 0.045(8) 0.000(8) -0.001(7) 0.036(10)
C25 0.052(9) 0.044(9) 0.046(8) 0.005(6) 0.002(6) 0.022(7)
C33 0.080(13) 0.055(12) 0.061(11) 0.009(9) -0.009(9) 0.006(10)
C19 0.049(14) 0.050(10) 0.050(12) -0.001(5) -0.002(10) 0.024(7)
C37 0.079(12) 0.041(10) 0.054(9) 0.004(8) 0.012(8) 0.025(9)
C30 0.073(11) 0.059(11) 0.039(8) 0.000(7) -0.004(8) 0.032(9)
C9 0.063(10) 0.074(11) 0.033(7) 0.008(7) 0.007(7) 0.031(9)
C29 0.056(9) 0.060(10) 0.052(8) -0.001(7) 0.014(7) 0.033(8)
C20 0.057(11) 0.080(19) 0.13(2) 0.006(16) 0.003(8) 0.040(10)
C14 0.058(12) 0.106(15) 0.054(10) 0.009(10) 0.007(8) 0.050(12)
C10 0.064(10) 0.064(11) 0.046(8) -0.002(7) -0.001(7) 0.030(9)
C22 0.062(12) 0.066(12) 0.090(12) -0.017(10) -0.005(9) 0.035(10)
C6 0.047(9) 0.064(10) 0.052(9) 0.009(7) 0.004(7) 0.020(8)
C5 0.070(11) 0.068(11) 0.056(9) 0.004(8) -0.006(8) 0.036(9)
C17 0.067(11) 0.097(13) 0.063(9) -0.009(9) -0.006(8) 0.056(10)
C16 0.065(11) 0.074(12) 0.041(8) -0.002(7) -0.002(7) 0.039(10)
C35 0.063(10) 0.062(10) 0.034(7) 0.020(7) 0.009(7) 0.030(8)
C26 0.072(10) 0.045(9) 0.049(8) 0.008(7) -0.002(7) 0.024(8)
C36 0.079(12) 0.072(11) 0.067(10) -0.013(9) -0.020(9) 0.032(10)
C32 0.090(15) 0.097(14) 0.052(10) -0.017(9) -0.014(10) 0.050(13)
C24 0.064(10) 0.052(9) 0.038(7) 0.004(6) 0.000(6) 0.030(8)
C7 0.060(10) 0.074(12) 0.052(9) 0.011(8) -0.003(7) 0.024(9)
C15 0.059(11) 0.074(11) 0.043(8) 0.006(7) 0.012(7) 0.036(9)
C34 0.067(11) 0.077(13) 0.062(10) 0.025(9) 0.008(8) 0.018(10)
C27 0.070(11) 0.070(11) 0.048(8) 0.001(7) -0.008(8) 0.031(9)
C18 0.057(11) 0.073(12) 0.061(10) -0.011(9) -0.017(9) 0.029(10)
C13 0.085(13) 0.079(14) 0.068(11) -0.001(10) 0.014(10) 0.037(12)
C11 0.050(10) 0.074(12) 0.039(8) 0.013(8) 0.004(6) 0.028(9)
C21 0.070(15) 0.08(2) 0.19(4) -0.02(2) -0.010(11) 0.040(11)
C38 0.049(9) 0.041(12) 0.026(9) -0.006(8) -0.003(4) 0.021(6)
C8 0.068(11) 0.098(13) 0.037(8) 0.011(8) 0.006(7) 0.040(10)
C3 0.066(12) 0.065(11) 0.064(10) -0.011(8) -0.011(8) 0.032(9)
C1 0.09(2) 0.093(16) 0.10(2) -0.007(8) -0.013(16) 0.044(11)
C2 0.09(2) 0.080(15) 0.15(3) 0.000(10) 0.00(2) 0.046(12)

loop_
_atom_type_symbol
_atom_type_description
_atom_type_scat_dispersion_real
_atom_type_scat_dispersion_imag
_atom_type_scat_source
C C 0.0033 0.0016 'International Tables Vol C Tables 4.2.6.8 and 6.1.1.4'
H H 0.0000 0.0000 'International Tables Vol C Tables 4.2.6.8 and 6.1.1.4'
N N 0.0061 0.0033 'International Tables Vol C Tables 4.2.6.8 and 6.1.1.4'
O O 0.0106 0.0060 'International Tables Vol C Tables 4.2.6.8 and 6.1.1.4'
Cl Cl 0.1484 0.1585 'International Tables Vol C Tables 4.2.6.8 and 6.1.1.4'
Ni Ni 0.3393 1.1124 'International Tables Vol C Tables 4.2.6.8 and 6.1.1.4'
Br Br -0.2901 2.4595 'International Tables Vol C Tables 4.2.6.8 and 6.1.1.4'

loop_
_geom_angle_atom_site_label_1
_geom_angle_atom_site_label_2
_geom_angle_atom_site_label_3
_geom_angle
_geom_angle_site_symmetry_1
_geom_angle_site_symmetry_3
O1 NI1 O3 95.3(5) . .
O1 NI1 O4 88.9(4) . .
O3 NI1 O4 94.0(4) . .
O1 NI1 N1 93.0(5) . .
O3 NI1 N1 170.0(4) . .
O4 NI1 N1 91.8(4) . .
O1 NI1 O2 167.9(4) . .
O3 NI1 O2 83.8(4) . .
O4 NI1 O2 79.1(4) . .
N1 NI1 O2 89.3(4) . .
O1 NI1 N2 98.7(4) . .
O3 NI1 N2 90.1(4) . .
O4 NI1 N2 171.0(5) . .
N1 NI1 N2 83.0(4) . .
O2 NI1 N2 93.4(5) . .
O8 NI2 O5 96.0(5) . .
O8 NI2 O7 95.2(4) . .
O5 NI2 O7 88.6(4) . .
O8 NI2 N3 169.9(4) . .
O5 NI2 N3 92.0(5) . .
O7 NI2 N3 91.0(4) . .
O8 NI2 O6 84.0(4) . .
O5 NI2 O6 169.1(4) . .
O7 NI2 O6 80.5(4) . .
N3 NI2 O6 89.3(4) . .
O8 NI2 N4 90.3(4) . .
O5 NI2 N4 98.0(4) . .
O7 NI2 N4 170.9(5) . .
N3 NI2 N4 82.5(4) . .
O6 NI2 N4 92.9(5) . .
C19 O1 NI1 122.4(4) . 5_556
C19 O1 NI1 122.4(4) . .
NI1 O1 NI1 115.2(8) 5_556 .
C18 O4 NI1 124.5(11) . .
C16 O2 NI1 130.2(10) . .
C37 O7 NI2 124.6(10) . .
C35 O6 NI2 130.9(9) . .
C38 O5 NI2 123.4(4) . .
C38 O5 NI2 123.4(4) . 4_556
NI2 O5 NI2 113.1(8) . 4_556
C37 O8 NI2 132.1(11) 4_556 .
C18 O3 NI1 129.4(11) 5_556 .
C27 N4 C26 109.8(12) . .
C27 N4 C28 107.9(10) . .
C26 N4 C28 106.2(12) . .
C27 N4 NI2 112.9(10) . .
C26 N4 NI2 104.6(8) . .
C28 N4 NI2 115.2(9) . .
C3 C4 C19 119.5(17) . .
C3 C4 C5 117.6(16) . .
C19 C4 C5 122.7(16) . .
C22 C23 C38 117.5(16) . .
C22 C23 C24 120.6(14) . .
C38 C23 C24 121.9(16) . .
C8 N2 C9 109.9(10) . .
C8 N2 C7 109.0(12) . .
C9 N2 C7 105.5(12) . .
C8 N2 NI1 113.0(10) . .
C9 N2 NI1 115.3(9) . .
C7 N2 NI1 103.6(8) . .
C30 C31 C32 121.5(17) . .
C25 N3 C29 109.6(11) . .
C25 N3 C24 109.6(11) . .
C29 N3 C24 103.5(9) . .
C25 N3 NI2 112.0(8) . .
C29 N3 NI2 110.8(9) . .
C24 N3 NI2 111.0(9) . .
C6 N1 C10 109.7(11) . .
C6 N1 C5 110.0(12) . .
C10 N1 C5 105.1(10) . .
C6 N1 NI1 111.7(8) . .
C10 N1 NI1 109.9(9) . .
C5 N1 NI1 110.2(10) . .
C13 C12 C11 124.5(17) . .
C26 C25 N3 108.4(11) . .
C32 C33 C34 122.6(18) . .
C4 C19 C4 123(2) 5_556 .
C4 C19 O1 118.3(11) 5_556 .
C4 C19 O1 118.3(11) . .
O7 C37 O8 125.7(16) . 4_556
O7 C37 C36 118.2(15) . .
O8 C37 C36 115.4(15) 4_556 .
C31 C30 C35 118.3(15) . .
C31 C30 C29 119.5(14) . .
C35 C30 C29 122.1(14) . .
N3 C29 C30 117.5(11) . .
C15 C14 C13 126.3(16) . .
C11 C10 N1 118.0(11) . .
C23 C22 C21 124.3(19) . .
N1 C6 C7 109.2(12) . .
C4 C5 N1 113.0(13) . .
C11 C16 C15 121.2(15) . .
C11 C16 O2 118.1(13) . .
C15 C16 O2 120.7(14) . .
C34 C35 C30 122.2(17) . .
C34 C35 O6 120.6(15) . .
C30 C35 O6 117.1(13) . .
C25 C26 N4 111.5(12) . .
C33 C32 C31 117.7(18) . .
C33 C32 BR2 120.5(16) . .
C31 C32 BR2 121.7(15) . .
C23 C24 N3 113.6(11) . .
C6 C7 N2 112.9(13) . .
C14 C15 C16 116.2(16) . .
C35 C34 C33 117.5(18) . .
O4 C18 O3 129.1(16) . 5_556
O4 C18 C17 117.5(15) . .
O3 C18 C17 113.1(16) 5_556 .
C12 C13 C14 114.5(17) . .
C12 C13 BR1 123.2(15) . .
C14 C13 BR1 122.1(14) . .
C12 C11 C16 117.3(15) . .
C12 C11 C10 120.6(15) . .
C16 C11 C10 121.7(14) . .
C22 C21 C22 114(3) . 4_556
C22 C21 C20 123.1(13) . .
C22 C21 C20 123.1(13) 4_556 .
O5 C38 C23 118.8(10) . .
O5 C38 C23 118.8(10) . 4_556
C23 C38 C23 122(2) . 4_556
C4 C3 C2 120.6(19) . .
C3 C2 C3 117(3) . 5_556
C3 C2 C1 121.7(13) . .
C3 C2 C1 121.7(13) 5_556 .

loop_
_geom_bond_atom_site_label_1
_geom_bond_atom_site_label_2
_geom_bond_distance
_geom_bond_site_symmetry_2
NI1 O1 2.016(9) .
NI1 O3 2.031(11) .
NI1 O4 2.067(10) .
NI1 N1 2.081(13) .
NI1 O2 2.129(11) .
NI1 N2 2.170(11) .
NI2 O8 2.030(11) .
NI2 O5 2.037(9) .
NI2 O7 2.064(9) .
NI2 N3 2.079(13) .
NI2 O6 2.103(11) .
NI2 N4 2.147(12) .
BR1 C13 1.83(2) .
BR2 C32 1.85(2) .
O1 C19 1.40(2) .
O1 NI1 2.016(9) 5_556
O4 C18 1.180(19) .
O2 C16 1.412(19) .
O7 C37 1.242(18) .
O6 C35 1.463(18) .
O5 C38 1.36(2) .
O5 NI2 2.037(9) 4_556
O8 C37 1.253(17) 4_556
O3 C18 1.289(19) 5_556
C28 N4 1.537(18) .
N4 C27 1.495(19) .
N4 C26 1.513(19) .
C4 C3 1.35(2) .
C4 C19 1.360(18) .
C4 C5 1.49(2) .
C23 C22 1.36(2) .
C23 C38 1.383(17) .
C23 C24 1.49(2) .
N2 C8 1.463(19) .
N2 C9 1.468(18) .
N2 C7 1.498(19) .
C31 C30 1.38(2) .
C31 C32 1.38(2) .
N3 C25 1.494(16) .
N3 C29 1.500(18) .
N3 C24 1.531(17) .
N1 C6 1.479(17) .
N1 C10 1.518(18) .
N1 C5 1.524(18) .
C12 C13 1.36(2) .
C12 C11 1.39(2) .
C25 C26 1.485(19) .
C33 C32 1.36(2) .
C33 C34 1.40(2) .
C19 C4 1.360(18) 5_556
C37 O8 1.253(17) 4_556
C37 C36 1.50(2) .
C30 C35 1.38(2) .
C30 C29 1.53(2) .
C20 C21 1.51(4) .
C14 C15 1.35(2) .
C14 C13 1.40(2) .
C10 C11 1.49(2) .
C22 C21 1.41(2) .
C6 C7 1.49(2) .
C17 C18 1.58(2) .
C16 C11 1.40(2) .
C16 C15 1.41(2) .
C35 C34 1.35(2) .
C18 O3 1.289(19) 5_556
C21 C22 1.41(2) 4_556
C38 C23 1.383(17) 4_556
C3 C2 1.44(2) .
C1 C2 1.55(4) .
C2 C3 1.44(2) 5_556

loop_
_platon_squeeze_void_nr
_platon_squeeze_void_average_x
_platon_squeeze_void_average_y
_platon_squeeze_void_average_z
_platon_squeeze_void_volume
_platon_squeeze_void_count_electrons
_platon_squeeze_void_content
1 -0.009 -0.006 -0.002 4116 1337 ' '
